data_1101047
loop_
_publ_author_name
'Lengauer, W.'
'Ettmayer, P.'

_publ_section_title
;
 The crystal structure of a new phase in the titanium-nitrogen system
;
_journal_coden_ASTM JCOMAH
_journal_name_full 'Journal of the Less-Common Metals'
_journal_page_first 153
_journal_page_last 159
_journal_paper_doi 10.1016/0022-5088(86)90637-5
_journal_volume 120
_journal_year 1986
_chemical_formula_structural 'Ti4 N2.333'
_chemical_formula_sum 'N2.333 Ti4'
_chemical_name_mineral Osbornite
_chemical_name_systematic 'Titanium nitride (4/2.33) - \z'
_space_group_IT_number 166
_symmetry_cell_setting trigonal
_symmetry_space_group_name_Hall '-R 3 2"'
_symmetry_space_group_name_H-M 'R -3 m :H'
_cell_angle_alpha 90
_cell_angle_beta 90
_cell_angle_gamma 120
_cell_formula_units_Z 3
_cell_length_a 2.9795
_cell_length_b 2.9795
_cell_length_c 28.96492
_cell_volume 227.8
_refine_ls_R_factor_all 0.092
_cod_original_sg_symbol_H-M 'R -3 m H'
_cod_database_code 1101047

loop_
_symmetry_equiv_pos_as_xyz
x,y,z
-y,x-y,z
y-x,-x,z
-y,-x,z
x,x-y,z
y-x,y,z
-x,-y,-z
y,y-x,-z
x-y,x,-z
y,x,-z
-x,y-x,-z
x-y,-y,-z
1/3+x,2/3+y,2/3+z
2/3+x,1/3+y,1/3+z
1/3-y,2/3+x-y,2/3+z
2/3-y,1/3+x-y,1/3+z
1/3-x+y,2/3-x,2/3+z
2/3-x+y,1/3-x,1/3+z
1/3-y,2/3-x,2/3+z
2/3-y,1/3-x,1/3+z
1/3+x,2/3+x-y,2/3+z
2/3+x,1/3+x-y,1/3+z
1/3-x+y,2/3+y,2/3+z
2/3-x+y,1/3+y,1/3+z
1/3-x,2/3-y,2/3-z
2/3-x,1/3-y,1/3-z
1/3+y,2/3-x+y,2/3-z
2/3+y,1/3-x+y,1/3-z
1/3+x-y,2/3+x,2/3-z
2/3+x-y,1/3+x,1/3-z
1/3+y,2/3+x,2/3-z
2/3+y,1/3+x,1/3-z
1/3-x,2/3-x+y,2/3-z
2/3-x,1/3-x+y,1/3-z
1/3+x-y,2/3-y,2/3-z
2/3+x-y,1/3-y,1/3-z

loop_
_atom_site_label
_atom_site_type_symbol
_atom_site_symmetry_multiplicity
_atom_site_Wyckoff_symbol
_atom_site_fract_x
_atom_site_fract_y
_atom_site_fract_z
_atom_site_occupancy
_atom_site_attached_hydrogens
_atom_site_calc_flag
Ti1 Ti0 6 c 0. 0. 0.1255 1. 0 d
Ti2 Ti0 6 c 0. 0. 0.291 1. 0 d
N1 N0 6 c 0. 0. 0.415 0.583 0 d
N2 N0 3 a 0. 0. 0. 0.583 0 d
N3 N0 3 b 0. 0. 0.5 0.583 0 d

loop_
_atom_type_symbol
_atom_type_oxidation_number
Ti0 0.000
N0 0.000
